data_4105378
loop_
_publ_author_name
'Eamonn Conrad'
'Neil Burford'
'Robert McDonald'
'Michael J. Ferguson'

_publ_section_title
;
 Phosphinopnictonium Cations: High Yield and General Preparative
 Procedures for New Interpnictogen Frameworks Exploiting As\\rightarrow P
 and Sb\\rightarrow P Coordinate Bonds
;
_journal_name_full 'Journal of the American Chemical Society'
_journal_page_first 17000
_journal_page_last 17008
_journal_paper_doi 10.1021/ja907613c
_journal_volume 131
_journal_year 2009
_chemical_formula_moiety 'C37 H33 As2 P, 2(Al Cl4)'
_chemical_formula_sum 'C37 H33 Al2 As2 Cl8 P'
_chemical_formula_weight 996.00
_chemical_name_systematic
;

 ?

;
_space_group_IT_number 14
_symmetry_cell_setting monoclinic
_symmetry_space_group_name_Hall '-P 2ybc'
_symmetry_space_group_name_H-M 'P 1 21/c 1'
_atom_sites_solution_hydrogens geom
_atom_sites_solution_primary direct
_atom_sites_solution_secondary difmap
_audit_creation_method SHELXL-97
_cell_angle_alpha 90.00
_cell_angle_beta 101.1671(18)
_cell_angle_gamma 90.00
_cell_formula_units_Z 4
_cell_length_a 20.132(3)
_cell_length_b 14.3110(18)
_cell_length_c 15.4865(19)
_cell_measurement_reflns_used 6485
_cell_measurement_temperature 193(2)
_cell_measurement_theta_max 27.45
_cell_measurement_theta_min 2.33
_cell_volume 4377.3(10)
_computing_cell_refinement 'Bruker SAINT (Bruker, 1997)'
_computing_data_collection 'Bruker SMART (Bruker, 1997)'
_computing_data_reduction 'Bruker SAINT (Bruker, 1997)'
_computing_molecular_graphics 'Bruker SHELXTL (Bruker, 1997)'
_computing_publication_material 'Bruker SHELXTL (Bruker, 1997)'
_computing_structure_refinement 'SHELXL-97 (Sheldrick, 1997)'
_computing_structure_solution 'DIRDIF-96 (Beurskens et al., 1996)'
_diffrn_ambient_temperature 193(2)
_diffrn_detector_area_resol_mean 8.192
_diffrn_measured_fraction_theta_full 1.000
_diffrn_measured_fraction_theta_max 1.000
_diffrn_measurement_device_type 'Bruker PLATFORM diffractometer/SMART 1000 CCD area detector'
_diffrn_measurement_method '\w scans'
_diffrn_radiation_monochromator graphite
_diffrn_radiation_source 'fine-focus sealed tube'
_diffrn_radiation_type MoK\a
_diffrn_radiation_wavelength 0.71073
_diffrn_reflns_av_R_equivalents 0.0300
_diffrn_reflns_av_sigmaI/netI 0.0260
_diffrn_reflns_limit_h_max 26
_diffrn_reflns_limit_h_min -26
_diffrn_reflns_limit_k_max 18
_diffrn_reflns_limit_k_min -18
_diffrn_reflns_limit_l_max 20
_diffrn_reflns_limit_l_min -20
_diffrn_reflns_number 37063
_diffrn_reflns_theta_full 27.47
_diffrn_reflns_theta_max 27.46
_diffrn_reflns_theta_min 1.76
_diffrn_standards_decay_% 0
_diffrn_standards_interval_time 0
_diffrn_standards_number 0
_exptl_absorpt_coefficient_mu 2.118
_exptl_absorpt_correction_T_max 0.5597
_exptl_absorpt_correction_T_min 0.4360
_exptl_absorpt_correction_type multi-scan
_exptl_absorpt_process_details 'SADABS (Sheldrick, 1996)'
_exptl_crystal_colour colorless
_exptl_crystal_density_diffrn 1.511
_exptl_crystal_description prism
_exptl_crystal_F_000 1992
_exptl_crystal_size_max 0.47
_exptl_crystal_size_mid 0.45
_exptl_crystal_size_min 0.31
_refine_diff_density_max 1.349
_refine_diff_density_min -0.700
_refine_diff_density_rms 0.085
_refine_ls_extinction_method none
_refine_ls_goodness_of_fit_ref 1.049
_refine_ls_hydrogen_treatment constr
_refine_ls_matrix_type full
_refine_ls_number_parameters 451
_refine_ls_number_reflns 10016
_refine_ls_number_restraints 0
_refine_ls_restrained_S_all 1.049
_refine_ls_R_factor_all 0.0505
_refine_ls_R_factor_gt 0.0376
_refine_ls_shift/su_max 0.002
_refine_ls_shift/su_mean 0.000
_refine_ls_structure_factor_coef Fsqd
_refine_ls_weighting_details 'calc w=1/[\s^2^(Fo^2^)+(0.0477P)^2^+4.3687P] where P=(Fo^2^+2Fc^2^)/3'
_refine_ls_weighting_scheme calc
_refine_ls_wR_factor_gt 0.0898
_refine_ls_wR_factor_ref 0.0978
_reflns_number_gt 8202
_reflns_number_total 10016
_reflns_threshold_expression I>2\s(I)
_cod_data_source_file ja907613c_si_004.cif
_cod_data_source_block dal0771
_cod_original_cell_volume 4377.3(9)
_cod_original_sg_symbol_H-M 'P 21/c'
_cod_database_code 4105378

loop_
_symmetry_equiv_pos_as_xyz
'x, y, z'
'-x, y+1/2, -z+1/2'
'-x, -y, -z'
'x, -y-1/2, z-1/2'

loop_
_atom_site_label
_atom_site_type_symbol
_atom_site_fract_x
_atom_site_fract_y
_atom_site_fract_z
_atom_site_U_iso_or_equiv
_atom_site_adp_type
_atom_site_occupancy
_atom_site_symmetry_multiplicity
_atom_site_calc_flag
_atom_site_refinement_flags
As1 As 0.220396(12) 0.593348(18) 0.609569(16) 0.02544(7) Uani 1 1 d .
As2 As 0.258270(12) 0.345768(18) 0.603839(17) 0.02710(7) Uani 1 1 d .
P P 0.17379(3) 0.45307(5) 0.55097(4) 0.02619(14) Uani 1 1 d .
C1 C 0.11480(14) 0.4234(2) 0.6236(2) 0.0363(6) Uani 1 1 d .
H1A H 0.0748 0.4637 0.6098 0.044 Uiso 1 1 calc R
H1B H 0.1371 0.4328 0.6850 0.044 Uiso 1 1 calc R
H1C H 0.1010 0.3579 0.6146 0.044 Uiso 1 1 calc R
C11 C 0.23378(15) 0.60730(19) 0.73447(17) 0.0337(6) Uani 1 1 d .
C12 C 0.17668(19) 0.5974(2) 0.7723(2) 0.0479(8) Uani 1 1 d .
H12 H 0.1340 0.5828 0.7366 0.057 Uiso 1 1 calc R
C13 C 0.1826(3) 0.6089(3) 0.8620(2) 0.0639(11) Uani 1 1 d .
H13 H 0.1439 0.6031 0.8882 0.077 Uiso 1 1 calc R
C14 C 0.2450(3) 0.6289(3) 0.9133(2) 0.0723(13) Uani 1 1 d .
H14 H 0.2494 0.6350 0.9753 0.087 Uiso 1 1 calc R
C15 C 0.3008(2) 0.6400(3) 0.8754(2) 0.0666(12) Uani 1 1 d .
H15 H 0.3433 0.6550 0.9113 0.080 Uiso 1 1 calc R
C16 C 0.29610(18) 0.6298(2) 0.7852(2) 0.0459(8) Uani 1 1 d .
H16 H 0.3347 0.6380 0.7591 0.055 Uiso 1 1 calc R
C21 C 0.14977(13) 0.67913(18) 0.55958(18) 0.0300(5) Uani 1 1 d .
C22 C 0.13739(15) 0.7560(2) 0.6089(2) 0.0397(7) Uani 1 1 d .
H22 H 0.1640 0.7673 0.6656 0.048 Uiso 1 1 calc R
C23 C 0.08478(18) 0.8161(2) 0.5728(3) 0.0542(9) Uani 1 1 d .
H23 H 0.0749 0.8687 0.6056 0.065 Uiso 1 1 calc R
C24 C 0.04728(17) 0.8000(3) 0.4905(3) 0.0552(9) Uani 1 1 d .
H24 H 0.0120 0.8420 0.4665 0.066 Uiso 1 1 calc R
C25 C 0.06001(16) 0.7237(3) 0.4421(2) 0.0490(8) Uani 1 1 d .
H25 H 0.0335 0.7132 0.3852 0.059 Uiso 1 1 calc R
C26 C 0.11151(15) 0.6624(2) 0.47656(19) 0.0372(6) Uani 1 1 d .
H26 H 0.1205 0.6095 0.4437 0.045 Uiso 1 1 calc R
C31 C 0.29868(13) 0.60625(17) 0.55700(18) 0.0295(5) Uani 1 1 d .
C32 C 0.28755(15) 0.6334(2) 0.46941(19) 0.0377(6) Uani 1 1 d .
H32 H 0.2438 0.6531 0.4404 0.045 Uiso 1 1 calc R
C33 C 0.34086(18) 0.6316(2) 0.4246(2) 0.0471(8) Uani 1 1 d .
H33 H 0.3338 0.6501 0.3646 0.056 Uiso 1 1 calc R
C34 C 0.40416(17) 0.6029(2) 0.4671(2) 0.0490(8) Uani 1 1 d .
H34 H 0.4405 0.6015 0.4360 0.059 Uiso 1 1 calc R
C35 C 0.41525(15) 0.5761(2) 0.5543(2) 0.0466(8) Uani 1 1 d .
H35 H 0.4592 0.5571 0.5831 0.056 Uiso 1 1 calc R
C36 C 0.36241(14) 0.5770(2) 0.5998(2) 0.0387(6) Uani 1 1 d .
H36 H 0.3697 0.5577 0.6596 0.046 Uiso 1 1 calc R
C41 C 0.32456(13) 0.34574(19) 0.53071(18) 0.0316(6) Uani 1 1 d .
C42 C 0.38437(14) 0.2962(2) 0.5582(2) 0.0409(7) Uani 1 1 d .
H42 H 0.3945 0.2685 0.6150 0.049 Uiso 1 1 calc R
C43 C 0.42897(16) 0.2882(3) 0.5004(3) 0.0527(9) Uani 1 1 d .
H43 H 0.4704 0.2553 0.5181 0.063 Uiso 1 1 calc R
C44 C 0.41366(17) 0.3276(3) 0.4178(2) 0.0532(9) Uani 1 1 d .
H44 H 0.4444 0.3211 0.3787 0.064 Uiso 1 1 calc R
C45 C 0.35436(18) 0.3764(2) 0.3914(2) 0.0491(8) Uani 1 1 d .
H45 H 0.3446 0.4040 0.3346 0.059 Uiso 1 1 calc R
C46 C 0.30867(15) 0.3853(2) 0.44740(19) 0.0367(6) Uani 1 1 d .
H46 H 0.2672 0.4178 0.4291 0.044 Uiso 1 1 calc R
C51 C 0.20993(15) 0.22975(19) 0.5793(2) 0.0363(6) Uani 1 1 d .
C52 C 0.15727(15) 0.2254(2) 0.5068(2) 0.0455(7) Uani 1 1 d .
H52 H 0.1429 0.2803 0.4740 0.055 Uiso 1 1 calc R
C53 C 0.1256(2) 0.1408(3) 0.4824(3) 0.0651(11) Uani 1 1 d .
H53 H 0.0895 0.1376 0.4329 0.078 Uiso 1 1 calc R
C54 C 0.1463(3) 0.0630(3) 0.5293(4) 0.0756(14) Uani 1 1 d .
H54 H 0.1241 0.0052 0.5129 0.091 Uiso 1 1 calc R
C55 C 0.1989(3) 0.0663(3) 0.6002(3) 0.0800(16) Uani 1 1 d .
H55 H 0.2132 0.0105 0.6318 0.096 Uiso 1 1 calc R
C56 C 0.2319(2) 0.1504(2) 0.6269(3) 0.0567(9) Uani 1 1 d .
H56 H 0.2683 0.1528 0.6762 0.068 Uiso 1 1 calc R
C61 C 0.29746(14) 0.3582(2) 0.72608(18) 0.0332(6) Uani 1 1 d .
C62 C 0.25739(16) 0.3416(2) 0.7878(2) 0.0415(7) Uani 1 1 d .
H62 H 0.2138 0.3145 0.7705 0.050 Uiso 1 1 calc R
C63 C 0.28173(19) 0.3650(3) 0.8752(2) 0.0505(8) Uani 1 1 d .
H63 H 0.2544 0.3545 0.9179 0.061 Uiso 1 1 calc R
C64 C 0.34542(19) 0.4036(2) 0.9006(2) 0.0519(8) Uani 1 1 d .
H64 H 0.3614 0.4205 0.9603 0.062 Uiso 1 1 calc R
C65 C 0.38573(17) 0.4175(2) 0.8392(2) 0.0480(8) Uani 1 1 d .
H65 H 0.4299 0.4427 0.8571 0.058 Uiso 1 1 calc R
C66 C 0.36237(14) 0.3950(2) 0.7514(2) 0.0386(6) Uani 1 1 d .
H66 H 0.3902 0.4046 0.7092 0.046 Uiso 1 1 calc R
Cl1 Cl 0.02582(4) 0.41292(6) 0.39779(5) 0.04539(18) Uani 1 1 d .
Cl2 Cl 0.15408(4) 0.50874(8) 0.30113(6) 0.0605(3) Uani 1 1 d .
Cl3 Cl -0.00973(5) 0.48977(7) 0.18090(6) 0.0616(2) Uani 1 1 d .
Cl4 Cl 0.08704(5) 0.28818(7) 0.23983(7) 0.0644(3) Uani 1 1 d .
Al1 Al 0.06462(4) 0.42513(6) 0.27895(6) 0.03541(19) Uani 1 1 d .
Cl5 Cl 0.30747(4) 0.65117(8) 0.16920(7) 0.0630(3) Uani 1 1 d .
Cl6 Cl 0.44017(4) 0.63527(9) 0.05598(6) 0.0717(3) Uani 1 1 d .
Cl7 Cl 0.46392(6) 0.74501(10) 0.26132(8) 0.0849(4) Uani 1 1 d .
Cl8 Cl 0.44728(8) 0.50551(10) 0.24535(10) 0.0989(5) Uani 1 1 d .
Al2 Al 0.41454(5) 0.63273(9) 0.18240(7) 0.0508(3) Uani 1 1 d .

loop_
_atom_site_aniso_label
_atom_site_aniso_U_11
_atom_site_aniso_U_22
_atom_site_aniso_U_33
_atom_site_aniso_U_23
_atom_site_aniso_U_13
_atom_site_aniso_U_12
As1 0.02439(13) 0.02638(13) 0.02494(13) 0.00048(10) 0.00324(9) -0.00087(10)
As2 0.02205(12) 0.02920(14) 0.03075(14) 0.00284(10) 0.00682(10) 0.00378(10)
P 0.0214(3) 0.0259(3) 0.0304(3) 0.0007(2) 0.0031(2) 0.0006(2)
C1 0.0272(13) 0.0325(14) 0.0528(18) 0.0034(12) 0.0166(12) 0.0010(11)
C11 0.0437(16) 0.0306(14) 0.0250(13) -0.0027(10) 0.0023(11) -0.0009(11)
C12 0.062(2) 0.0475(18) 0.0375(16) -0.0090(14) 0.0186(15) -0.0095(15)
C13 0.107(3) 0.051(2) 0.0410(19) -0.0072(16) 0.033(2) -0.005(2)
C14 0.135(4) 0.054(2) 0.0262(17) -0.0044(15) 0.009(2) 0.014(2)
C15 0.093(3) 0.050(2) 0.0405(19) -0.0128(16) -0.025(2) 0.017(2)
C16 0.0516(19) 0.0391(16) 0.0403(17) -0.0068(13) -0.0080(14) 0.0056(14)
C21 0.0264(12) 0.0279(13) 0.0366(14) 0.0050(11) 0.0082(10) 0.0014(10)
C22 0.0405(16) 0.0307(14) 0.0508(18) -0.0023(13) 0.0159(13) 0.0013(12)
C23 0.057(2) 0.0308(16) 0.083(3) 0.0094(16) 0.035(2) 0.0121(14)
C24 0.0420(18) 0.052(2) 0.076(3) 0.0299(19) 0.0204(17) 0.0181(15)
C25 0.0372(16) 0.057(2) 0.0497(19) 0.0224(16) 0.0009(14) 0.0051(15)
C26 0.0369(15) 0.0383(15) 0.0352(15) 0.0062(12) 0.0042(12) 0.0022(12)
C31 0.0280(12) 0.0237(12) 0.0378(14) 0.0000(10) 0.0089(11) -0.0046(10)
C32 0.0357(15) 0.0403(16) 0.0379(15) 0.0040(12) 0.0089(12) -0.0006(12)
C33 0.0532(19) 0.0519(19) 0.0408(17) 0.0042(14) 0.0205(15) -0.0047(15)
C34 0.0407(17) 0.0513(19) 0.061(2) -0.0067(16) 0.0254(15) -0.0106(14)
C35 0.0257(14) 0.0492(19) 0.065(2) -0.0028(16) 0.0095(14) -0.0054(13)
C36 0.0318(14) 0.0397(16) 0.0429(16) 0.0028(13) 0.0029(12) -0.0046(12)
C41 0.0253(12) 0.0361(14) 0.0356(14) -0.0053(11) 0.0109(10) -0.0023(10)
C42 0.0279(14) 0.0481(18) 0.0475(17) -0.0072(14) 0.0093(12) 0.0055(12)
C43 0.0301(15) 0.058(2) 0.073(2) -0.0213(18) 0.0194(15) 0.0004(14)
C44 0.0434(18) 0.063(2) 0.062(2) -0.0265(18) 0.0327(16) -0.0189(16)
C45 0.055(2) 0.0543(19) 0.0438(18) -0.0106(15) 0.0228(15) -0.0197(16)
C46 0.0363(15) 0.0368(15) 0.0390(15) -0.0035(12) 0.0126(12) -0.0066(12)
C51 0.0380(15) 0.0262(13) 0.0507(17) -0.0004(12) 0.0238(13) 0.0005(11)
C52 0.0345(15) 0.0341(15) 0.069(2) -0.0104(15) 0.0121(14) -0.0042(12)
C53 0.053(2) 0.051(2) 0.099(3) -0.031(2) 0.033(2) -0.0177(17)
C54 0.106(4) 0.047(2) 0.092(3) -0.023(2) 0.066(3) -0.025(2)
C55 0.147(5) 0.0280(17) 0.086(3) 0.0118(19) 0.074(3) 0.013(2)
C56 0.083(3) 0.0386(18) 0.056(2) 0.0117(15) 0.034(2) 0.0142(17)
C61 0.0333(14) 0.0363(15) 0.0293(13) 0.0051(11) 0.0046(11) 0.0101(11)
C62 0.0370(15) 0.0487(18) 0.0401(16) 0.0108(13) 0.0110(12) 0.0086(13)
C63 0.057(2) 0.059(2) 0.0391(17) 0.0113(15) 0.0187(15) 0.0180(17)
C64 0.063(2) 0.056(2) 0.0337(16) 0.0030(14) 0.0005(15) 0.0180(17)
C65 0.0412(17) 0.054(2) 0.0434(18) -0.0004(15) -0.0048(13) 0.0080(15)
C66 0.0311(14) 0.0458(17) 0.0378(15) 0.0046(13) 0.0036(11) 0.0079(12)
Cl1 0.0326(3) 0.0613(5) 0.0433(4) 0.0026(3) 0.0099(3) 0.0045(3)
Cl2 0.0476(4) 0.0909(7) 0.0451(4) -0.0205(4) 0.0139(4) -0.0276(5)
Cl3 0.0577(5) 0.0613(5) 0.0573(5) 0.0151(4) -0.0101(4) 0.0035(4)
Cl4 0.0622(6) 0.0527(5) 0.0768(6) -0.0217(5) 0.0098(5) 0.0152(4)
Al1 0.0293(4) 0.0404(5) 0.0348(4) -0.0060(4) 0.0022(3) 0.0018(3)
Cl5 0.0346(4) 0.0873(7) 0.0665(6) -0.0107(5) 0.0087(4) -0.0072(4)
Cl6 0.0397(4) 0.1286(9) 0.0449(5) 0.0293(5) 0.0040(4) -0.0093(5)
Cl7 0.0516(6) 0.1073(9) 0.0837(8) -0.0069(7) -0.0170(5) -0.0103(6)
Cl8 0.1167(10) 0.0922(9) 0.1008(9) 0.0560(8) 0.0534(8) 0.0356(8)
Al2 0.0355(5) 0.0709(7) 0.0454(6) 0.0194(5) 0.0065(4) 0.0019(5)

loop_
_atom_type_symbol
_atom_type_description
_atom_type_scat_dispersion_real
_atom_type_scat_dispersion_imag
_atom_type_scat_source
C C 0.0033 0.0016 'International Tables Vol C Tables 4.2.6.8 and 6.1.1.4'
H H 0.0000 0.0000 'International Tables Vol C Tables 4.2.6.8 and 6.1.1.4'
Al Al 0.0645 0.0514 'International Tables Vol C Tables 4.2.6.8 and 6.1.1.4'
P P 0.1023 0.0942 'International Tables Vol C Tables 4.2.6.8 and 6.1.1.4'
Cl Cl 0.1484 0.1585 'International Tables Vol C Tables 4.2.6.8 and 6.1.1.4'
As As 0.0499 2.0058 'International Tables Vol C Tables 4.2.6.8 and 6.1.1.4'

loop_
_geom_angle_atom_site_label_1
_geom_angle_atom_site_label_2
_geom_angle_atom_site_label_3
_geom_angle
C11 As1 C31 116.95(12)
C11 As1 C21 106.80(12)
C31 As1 C21 111.82(11)
C11 As1 P 116.90(9)
C31 As1 P 102.71(8)
C21 As1 P 100.55(8)
C41 As2 C61 112.65(12)
C41 As2 C51 105.50(11)
C61 As2 C51 111.81(13)
C41 As2 P 109.84(9)
C61 As2 P 114.93(8)
C51 As2 P 101.14(9)
C1 P As2 98.50(9)
C1 P As1 102.73(10)
As2 P As1 102.77(3)
C16 C11 C12 121.1(3)
C16 C11 As1 122.3(2)
C12 C11 As1 116.6(2)
C13 C12 C11 119.5(4)
C12 C13 C14 119.8(4)
C15 C14 C13 120.3(3)
C14 C15 C16 121.1(4)
C11 C16 C15 118.2(4)
C26 C21 C22 121.4(3)
C26 C21 As1 119.9(2)
C22 C21 As1 118.8(2)
C21 C22 C23 118.1(3)
C24 C23 C22 120.5(3)
C23 C24 C25 120.9(3)
C24 C25 C26 119.8(3)
C25 C26 C21 119.3(3)
C32 C31 C36 120.7(3)
C32 C31 As1 116.9(2)
C36 C31 As1 121.8(2)
C33 C32 C31 119.3(3)
C34 C33 C32 120.1(3)
C33 C34 C35 120.6(3)
C34 C35 C36 120.1(3)
C35 C36 C31 119.3(3)
C46 C41 C42 121.5(3)
C46 C41 As2 119.3(2)
C42 C41 As2 118.7(2)
C43 C42 C41 118.2(3)
C44 C43 C42 120.6(3)
C45 C44 C43 120.6(3)
C44 C45 C46 120.2(3)
C45 C46 C41 118.9(3)
C56 C51 C52 120.7(3)
C56 C51 As2 120.4(3)
C52 C51 As2 118.5(2)
C53 C52 C51 120.0(3)
C54 C53 C52 119.7(4)
C53 C54 C55 120.8(4)
C54 C55 C56 121.0(4)
C51 C56 C55 117.8(4)
C62 C61 C66 120.7(3)
C62 C61 As2 118.9(2)
C66 C61 As2 119.9(2)
C61 C62 C63 119.2(3)
C64 C63 C62 120.4(3)
C65 C64 C63 120.0(3)
C64 C65 C66 120.6(3)
C65 C66 C61 119.0(3)
Cl4 Al1 Cl3 110.89(6)
Cl4 Al1 Cl2 110.11(6)
Cl3 Al1 Cl2 109.05(6)
Cl4 Al1 Cl1 107.62(6)
Cl3 Al1 Cl1 109.01(5)
Cl2 Al1 Cl1 110.15(5)
Cl8 Al2 Cl6 109.36(7)
Cl8 Al2 Cl5 111.65(7)
Cl6 Al2 Cl5 109.29(6)
Cl8 Al2 Cl7 108.33(7)
Cl6 Al2 Cl7 110.18(7)
Cl5 Al2 Cl7 108.00(7)

loop_
_geom_bond_atom_site_label_1
_geom_bond_atom_site_label_2
_geom_bond_distance
As1 C11 1.911(3)
As1 C31 1.918(3)
As1 C21 1.924(3)
As1 P 2.3247(7)
As2 C41 1.910(3)
As2 C61 1.913(3)
As2 C51 1.925(3)
As2 P 2.3198(7)
P C1 1.836(3)
C11 C16 1.383(4)
C11 C12 1.395(4)
C12 C13 1.380(5)
C13 C14 1.381(7)
C14 C15 1.374(7)
C15 C16 1.389(5)
C21 C26 1.386(4)
C21 C22 1.389(4)
C22 C23 1.395(5)
C23 C24 1.369(5)
C24 C25 1.376(5)
C25 C26 1.384(4)
C31 C32 1.387(4)
C31 C36 1.390(4)
C32 C33 1.386(4)
C33 C34 1.378(5)
C34 C35 1.379(5)
C35 C36 1.385(4)
C41 C46 1.388(4)
C41 C42 1.392(4)
C42 C43 1.390(4)
C43 C44 1.378(5)
C44 C45 1.375(5)
C45 C46 1.387(4)
C51 C56 1.380(4)
C51 C52 1.388(5)
C52 C53 1.386(4)
C53 C54 1.351(7)
C54 C55 1.372(7)
C55 C56 1.398(6)
C61 C62 1.385(4)
C61 C66 1.393(4)
C62 C63 1.389(5)
C63 C64 1.381(5)
C64 C65 1.379(5)
C65 C66 1.387(4)
Cl1 Al1 2.1412(12)
Cl2 Al1 2.1339(12)
Cl3 Al1 2.1265(12)
Cl4 Al1 2.1255(12)
Cl5 Al2 2.1418(13)
Cl6 Al2 2.1192(14)
Cl7 Al2 2.1431(17)
Cl8 Al2 2.1098(16)

loop_
_geom_torsion_atom_site_label_1
_geom_torsion_atom_site_label_2
_geom_torsion_atom_site_label_3
_geom_torsion_atom_site_label_4
_geom_torsion
C41 As2 P C1 172.23(13)
C61 As2 P C1 -59.51(14)
C51 As2 P C1 61.10(13)
C41 As2 P As1 -82.56(9)
C61 As2 P As1 45.70(10)
C51 As2 P As1 166.31(9)
C11 As1 P C1 34.81(14)
C31 As1 P C1 164.27(13)
C21 As1 P C1 -80.29(13)
C11 As1 P As2 -67.12(10)
C31 As1 P As2 62.34(9)
C21 As1 P As2 177.79(8)
C31 As1 C11 C16 2.8(3)
C21 As1 C11 C16 -123.3(2)
P As1 C11 C16 125.1(2)
C31 As1 C11 C12 -179.7(2)
C21 As1 C11 C12 54.2(3)
P As1 C11 C12 -57.4(2)
C16 C11 C12 C13 -0.9(5)
As1 C11 C12 C13 -178.4(3)
C11 C12 C13 C14 -0.9(5)
C12 C13 C14 C15 1.9(6)
C13 C14 C15 C16 -1.2(6)
C12 C11 C16 C15 1.5(5)
As1 C11 C16 C15 178.9(2)
C14 C15 C16 C11 -0.5(5)
C11 As1 C21 C26 -155.8(2)
C31 As1 C21 C26 75.1(2)
P As1 C21 C26 -33.3(2)
C11 As1 C21 C22 22.8(2)
C31 As1 C21 C22 -106.3(2)
P As1 C21 C22 145.3(2)
C26 C21 C22 C23 0.4(4)
As1 C21 C22 C23 -178.2(2)
C21 C22 C23 C24 -0.9(5)
C22 C23 C24 C25 0.8(5)
C23 C24 C25 C26 -0.2(5)
C24 C25 C26 C21 -0.2(5)
C22 C21 C26 C25 0.1(4)
As1 C21 C26 C25 178.8(2)
C11 As1 C31 C32 -154.9(2)
C21 As1 C31 C32 -31.4(2)
P As1 C31 C32 75.6(2)
C11 As1 C31 C36 34.2(3)
C21 As1 C31 C36 157.8(2)
P As1 C31 C36 -95.2(2)
C36 C31 C32 C33 -0.3(4)
As1 C31 C32 C33 -171.3(2)
C31 C32 C33 C34 0.1(5)
C32 C33 C34 C35 -0.3(5)
C33 C34 C35 C36 0.7(5)
C34 C35 C36 C31 -0.9(5)
C32 C31 C36 C35 0.7(4)
As1 C31 C36 C35 171.2(2)
C61 As2 C41 C46 -146.4(2)
C51 As2 C41 C46 91.4(2)
P As2 C41 C46 -16.9(2)
C61 As2 C41 C42 41.3(3)
C51 As2 C41 C42 -80.9(2)
P As2 C41 C42 170.8(2)
C46 C41 C42 C43 1.1(4)
As2 C41 C42 C43 173.2(2)
C41 C42 C43 C44 -0.8(5)
C42 C43 C44 C45 0.7(5)
C43 C44 C45 C46 -0.9(5)
C44 C45 C46 C41 1.2(5)
C42 C41 C46 C45 -1.3(4)
As2 C41 C46 C45 -173.4(2)
C41 As2 C51 C56 89.5(3)
C61 As2 C51 C56 -33.3(3)
P As2 C51 C56 -156.1(2)
C41 As2 C51 C52 -83.6(2)
C61 As2 C51 C52 153.6(2)
P As2 C51 C52 30.8(2)
C56 C51 C52 C53 0.8(5)
As2 C51 C52 C53 173.9(3)
C51 C52 C53 C54 -0.1(5)
C52 C53 C54 C55 -0.9(6)
C53 C54 C55 C56 1.0(6)
C52 C51 C56 C55 -0.7(5)
As2 C51 C56 C55 -173.6(3)
C54 C55 C56 C51 -0.3(6)
C41 As2 C61 C62 -167.9(2)
C51 As2 C61 C62 -49.2(3)
P As2 C61 C62 65.3(2)
C41 As2 C61 C66 20.4(3)
C51 As2 C61 C66 139.0(2)
P As2 C61 C66 -106.4(2)
C66 C61 C62 C63 2.1(4)
As2 C61 C62 C63 -169.5(2)
C61 C62 C63 C64 -0.6(5)
C62 C63 C64 C65 -1.1(5)
C63 C64 C65 C66 1.4(5)
C64 C65 C66 C61 0.1(5)
C62 C61 C66 C65 -1.8(4)
As2 C61 C66 C65 169.7(2)
